data_4322604
loop_
_publ_author_name
'Craig J. Matthews'
'William Clegg'
'Sarah L. Heath'
'Nicola C. Martin'
'M. N. Stuart Hill'
'Joyce C. Lockhart'

_publ_section_title
;
 Coordination of Zn(II), Cd(II), Hg(II), and Ag(I) by Bis(benzimidazole)
 Ligands
;
_journal_name_full 'Inorganic Chemistry'
_journal_page_first 199
_journal_page_last 207
_journal_paper_doi 10.1021/ic970381q
_journal_volume 37
_journal_year 1998
_chemical_formula_sum 'C18 H18 Cd Cl2 N4 S'
_chemical_formula_weight 505.72
_chemical_name_systematic
;
 ?
;
_space_group_IT_number 14
_symmetry_cell_setting monoclinic
_symmetry_space_group_name_Hall '-P 2yn'
_symmetry_space_group_name_H-M 'P 1 21/n 1'
_atom_sites_solution_hydrogens geom
_atom_sites_solution_primary direct
_atom_sites_solution_secondary 'all atoms located from solution'
_audit_creation_method SHELXL
_cell_angle_alpha 90.00
_cell_angle_beta 92.063(2)
_cell_angle_gamma 90.00
_cell_formula_units_Z 4
_cell_length_a 14.5219(11)
_cell_length_b 8.5315(7)
_cell_length_c 15.6182(12)
_cell_measurement_reflns_used 6927
_cell_measurement_temperature 160(2)
_cell_measurement_theta_max 28.38
_cell_measurement_theta_min 2.61
_cell_volume 1933.7(3)
_computing_cell_refinement 'local programs'
_computing_data_collection 'Siemens SMART'
_computing_data_reduction 'Siemens SAINT'
_computing_molecular_graphics 'Siemens SHELXTL'
_computing_publication_material 'SHELXTL and local programs'
_computing_structure_refinement 'SHELXL-93 (Sheldrick, 1993)'
_computing_structure_solution 'SHELXS-86 (Sheldrick, 1990)'
_diffrn_ambient_temperature 160(2)
_diffrn_measurement_device 'Siemens SMART CCD diffractometer'
_diffrn_measurement_method '\w rotation with narrow frames'
_diffrn_radiation_monochromator graphite
_diffrn_radiation_source 'fine-focus sealed tube'
_diffrn_radiation_type MoK\a
_diffrn_radiation_wavelength 0.71073
_diffrn_reflns_av_R_equivalents 0.0391
_diffrn_reflns_av_sigmaI/netI 0.0346
_diffrn_reflns_limit_h_max 18
_diffrn_reflns_limit_h_min -15
_diffrn_reflns_limit_k_max 11
_diffrn_reflns_limit_k_min -7
_diffrn_reflns_limit_l_max 20
_diffrn_reflns_limit_l_min -19
_diffrn_reflns_number 11697
_diffrn_reflns_theta_max 28.50
_diffrn_reflns_theta_min 1.88
_exptl_absorpt_coefficient_mu 1.523
_exptl_absorpt_correction_T_max 0.671
_exptl_absorpt_correction_T_min 0.591
_exptl_absorpt_correction_type empirical
_exptl_crystal_colour colourless
_exptl_crystal_density_diffrn 1.737
_exptl_crystal_description plate
_exptl_crystal_F_000 1008
_exptl_crystal_size_max 0.32
_exptl_crystal_size_mid 0.22
_exptl_crystal_size_min 0.06
_refine_diff_density_max 0.677
_refine_diff_density_min -0.637
_refine_diff_density_rms 0.089
_refine_ls_extinction_coef 0.00054(15)
_refine_ls_extinction_expression Fc^*^=kFc[1+0.001xFc^2^\l^3^/sin(2\q)]^-1/4^
_refine_ls_extinction_method SHELXL
_refine_ls_goodness_of_fit_all 1.106
_refine_ls_goodness_of_fit_obs 1.095
_refine_ls_matrix_type full
_refine_ls_number_parameters 238
_refine_ls_number_reflns 4437
_refine_ls_number_restraints 0
_refine_ls_restrained_S_all 1.112
_refine_ls_restrained_S_obs 1.095
_refine_ls_R_factor_all 0.0447
_refine_ls_R_factor_obs 0.0311
_refine_ls_shift/esd_max 0.001
_refine_ls_shift/esd_mean 0.000
_refine_ls_structure_factor_coef Fsqd
_refine_ls_weighting_details 'w=1/[\s^2^(Fo^2^)+(0.0220P)^2^+2.5147P] where P=(Fo^2^+2Fc^2^)/3'
_refine_ls_weighting_scheme calc
_refine_ls_wR_factor_all 0.0704
_refine_ls_wR_factor_obs 0.0630
_reflns_number_observed 3707
_reflns_number_total 4440
_reflns_observed_criterion >2sigma(I)
_cod_data_source_file ic970381q_4.cif
_cod_data_source_block jcl60
_cod_depositor_comments
;
The following automatic conversions were performed:

'_refine_ls_weighting_scheme' value 'calc
w=1/[\s^2^(Fo^2^)+(0.0220P)^2^+2.5147P] where P=(Fo^2^+2Fc^2^)/3' was
changed to 'calc'. New tag '_refine_ls_weighting_details' was
created. The value of the new tag was set to
'w=1/[\s^2^(Fo^2^)+(0.0220P)^2^+2.5147P] where P=(Fo^2^+2Fc^2^)/3'.

Automatic conversion script
Id: cif_fix_values 3143 2015-03-26 13:38:13Z robertas 
;
_cod_database_code 4322604

loop_
_symmetry_equiv_pos_as_xyz
'x, y, z'
'-x+1/2, y+1/2, -z+1/2'
'-x, -y, -z'
'x-1/2, -y-1/2, z-1/2'

loop_
_atom_site_aniso_label
_atom_site_aniso_U_11
_atom_site_aniso_U_22
_atom_site_aniso_U_33
_atom_site_aniso_U_23
_atom_site_aniso_U_13
_atom_site_aniso_U_12
Cd1 0.02663(12) 0.01649(11) 0.02330(11) -0.00166(8) -0.00117(8) -0.00086(9)
Cl1 0.0380(4) 0.0279(4) 0.0268(4) 0.0054(3) 0.0005(3) 0.0048(3)
Cl2 0.0479(5) 0.0228(4) 0.0238(4) 0.0018(3) -0.0069(3) -0.0109(3)
N1 0.0273(13) 0.0192(12) 0.0220(12) 0.0006(10) 0.0011(10) -0.0029(10)
C1 0.028(2) 0.0229(15) 0.0205(14) 0.0036(11) 0.0022(12) -0.0013(12)
C2 0.040(2) 0.025(2) 0.027(2) 0.0022(13) 0.0070(13) -0.0040(14)
C3 0.056(2) 0.023(2) 0.031(2) 0.0025(13) 0.014(2) 0.002(2)
C4 0.087(3) 0.030(2) 0.046(2) -0.009(2) 0.025(2) -0.002(2)
C5 0.075(3) 0.052(3) 0.061(3) 0.002(2) 0.025(2) 0.027(2)
C6 0.048(2) 0.034(2) 0.034(2) 0.0091(15) 0.018(2) 0.012(2)
C7 0.035(2) 0.042(2) 0.032(2) 0.004(2) 0.0060(14) 0.003(2)
C8 0.034(2) 0.031(2) 0.0209(14) 0.0014(12) 0.0019(12) -0.0003(13)
N2 0.0254(13) 0.0328(14) 0.0257(13) -0.0037(11) -0.0005(10) -0.0049(11)
C9 0.0277(15) 0.0248(15) 0.0182(13) 0.0030(11) 0.0004(11) -0.0015(12)
C10 0.032(2) 0.026(2) 0.0218(14) -0.0015(12) -0.0016(12) -0.0034(13)
S1 0.0398(4) 0.0220(4) 0.0308(4) -0.0022(3) 0.0005(3) -0.0083(3)
C11 0.041(2) 0.020(2) 0.026(2) 0.0022(12) -0.0022(13) -0.0022(13)
C12 0.033(2) 0.0226(15) 0.0246(14) -0.0005(12) -0.0061(12) 0.0026(13)
N4 0.0381(15) 0.0177(12) 0.0345(14) -0.0040(11) -0.0020(12) 0.0034(11)
C13 0.033(2) 0.023(2) 0.028(2) -0.0016(12) -0.0045(13) 0.0045(13)
C14 0.040(2) 0.030(2) 0.040(2) -0.0102(15) 0.000(2) 0.0091(15)
C15 0.039(2) 0.049(2) 0.035(2) -0.004(2) 0.0074(15) 0.008(2)
C16 0.039(2) 0.036(2) 0.044(2) 0.003(2) 0.009(2) 0.004(2)
C17 0.040(2) 0.025(2) 0.039(2) 0.0006(14) 0.0030(15) 0.0045(14)
C18 0.029(2) 0.0220(15) 0.0259(15) -0.0006(12) -0.0009(12) 0.0050(12)
N3 0.0329(13) 0.0169(12) 0.0277(13) -0.0003(10) -0.0004(11) -0.0011(11)

loop_
_atom_site_label
_atom_site_type_symbol
_atom_site_fract_x
_atom_site_fract_y
_atom_site_fract_z
_atom_site_U_iso_or_equiv
_atom_site_thermal_displace_type
_atom_site_occupancy
_atom_site_calc_flag
_atom_site_refinement_flags
_atom_site_disorder_group
Cd1 Cd 0.536942(14) 0.55862(2) 0.123006(13) 0.02219(7) Uani 1 d . .
Cl1 Cl 0.52978(6) 0.40672(9) 0.26410(5) 0.0309(2) Uani 1 d . .
Cl2 Cl 0.45618(6) 0.33798(9) 0.04822(5) 0.0317(2) Uani 1 d . .
N1 N 0.6896(2) 0.5845(3) 0.12079(15) 0.0228(5) Uani 1 d . .
C1 C 0.7485(2) 0.4812(3) 0.0803(2) 0.0239(6) Uani 1 d . .
C2 C 0.7300(2) 0.3465(4) 0.0319(2) 0.0305(7) Uani 1 d . .
H2 H 0.6684(2) 0.3153(4) 0.0183(2) 0.037 Uiso 1 calc R .
C3 C 0.8039(3) 0.2593(4) 0.0041(2) 0.0365(8) Uani 1 d . .
C4 C 0.7854(3) 0.1136(4) -0.0478(3) 0.0540(11) Uani 1 d . .
H4A H 0.8066(18) 0.0217(5) -0.0151(8) 0.081 Uiso 1 calc R .
H4B H 0.8184(17) 0.1197(16) -0.1014(9) 0.081 Uiso 1 calc R .
H4C H 0.7191(4) 0.1045(19) -0.0609(16) 0.081 Uiso 1 calc R .
C5 C 0.9760(3) 0.2031(5) 0.0041(3) 0.0621(12) Uani 1 d . .
H5A H 0.9745(13) 0.1840(32) -0.0578(4) 0.093 Uiso 1 calc R .
H5B H 0.9720(13) 0.1030(16) 0.0345(17) 0.093 Uiso 1 calc R .
H5C H 1.0337(3) 0.2558(18) 0.0212(19) 0.093 Uiso 1 calc R .
C6 C 0.8957(3) 0.3053(4) 0.0263(2) 0.0384(8) Uani 1 d . .
C7 C 0.9138(2) 0.4417(4) 0.0713(2) 0.0362(8) Uani 1 d . .
H7 H 0.9753(2) 0.4746(4) 0.0843(2) 0.043 Uiso 1 calc R .
C8 C 0.8389(2) 0.5291(4) 0.0970(2) 0.0284(7) Uani 1 d . .
N2 N 0.8330(2) 0.6641(3) 0.1451(2) 0.0280(6) Uani 1 d . .
H2A H 0.8795(2) 0.7224(3) 0.1636(2) 0.034 Uiso 1 calc R .
C9 C 0.7434(2) 0.6908(4) 0.1588(2) 0.0235(6) Uani 1 d . .
C10 C 0.7136(2) 0.8220(3) 0.2134(2) 0.0268(6) Uani 1 d . .
H10A H 0.7598(2) 0.8372(3) 0.2608(2) 0.032 Uiso 1 calc R .
H10B H 0.6544(2) 0.7939(3) 0.2389(2) 0.032 Uiso 1 calc R .
S1 S 0.69925(6) 1.00519(9) 0.15494(5) 0.0309(2) Uani 1 d . .
C11 C 0.5917(2) 0.9675(4) 0.0952(2) 0.0289(7) Uani 1 d . .
H11A H 0.5753(2) 1.0605(4) 0.0599(2) 0.035 Uiso 1 calc R .
H11B H 0.6004(2) 0.8781(4) 0.0558(2) 0.035 Uiso 1 calc R .
C12 C 0.5150(2) 0.9315(4) 0.1520(2) 0.0269(6) Uani 1 d . .
N4 N 0.4733(2) 1.0417(3) 0.1994(2) 0.0302(6) Uani 1 d . .
H4 H 0.4850(2) 1.1429(3) 0.1987(2) 0.036 Uiso 1 calc R .
C13 C 0.4096(2) 0.9689(4) 0.2488(2) 0.0280(7) Uani 1 d . .
C14 C 0.3493(2) 1.0259(4) 0.3089(2) 0.0371(8) Uani 1 d . .
H14 H 0.3468(2) 1.1341(4) 0.3231(2) 0.044 Uiso 1 calc R .
C15 C 0.2936(2) 0.9178(4) 0.3466(2) 0.0406(8) Uani 1 d . .
H15 H 0.2514(2) 0.9522(4) 0.3877(2) 0.049 Uiso 1 calc R .
C16 C 0.2973(2) 0.7580(4) 0.3259(2) 0.0394(8) Uani 1 d . .
H16 H 0.2573(2) 0.6868(4) 0.3529(2) 0.047 Uiso 1 calc R .
C17 C 0.3577(2) 0.7024(4) 0.2672(2) 0.0345(7) Uani 1 d . .
H17 H 0.3603(2) 0.5940(4) 0.2536(2) 0.041 Uiso 1 calc R .
C18 C 0.4147(2) 0.8096(3) 0.2283(2) 0.0258(6) Uani 1 d . .
N3 N 0.4818(2) 0.7900(3) 0.1672(2) 0.0259(5) Uani 1 d . .

loop_
_atom_type_symbol
_atom_type_description
_atom_type_scat_dispersion_real
_atom_type_scat_dispersion_imag
_atom_type_scat_source
C C 0.0033 0.0016 'International Tables Vol C Tables 4.2.6.8 and 6.1.1.4'
H H 0.0000 0.0000 'International Tables Vol C Tables 4.2.6.8 and 6.1.1.4'
N N 0.0061 0.0033 'International Tables Vol C Tables 4.2.6.8 and 6.1.1.4'
S S 0.1246 0.1234 'International Tables Vol C Tables 4.2.6.8 and 6.1.1.4'
Cl Cl 0.1484 0.1585 'International Tables Vol C Tables 4.2.6.8 and 6.1.1.4'
Cd Cd -0.8075 1.2024 'International Tables Vol C Tables 4.2.6.8 and 6.1.1.4'

loop_
_geom_angle_atom_site_label_1
_geom_angle_atom_site_label_2
_geom_angle_atom_site_label_3
_geom_angle
_geom_angle_site_symmetry_1
_geom_angle_site_symmetry_3
_geom_angle_publ_flag
N1 Cd1 N3 106.47(9) . . ?
N1 Cd1 Cl2 121.33(6) . . ?
N3 Cd1 Cl2 129.91(7) . . ?
N1 Cd1 Cl1 97.74(6) . . ?
N3 Cd1 Cl1 98.87(7) . . ?
Cl2 Cd1 Cl1 89.32(3) . . ?
N1 Cd1 Cl2 83.41(6) . 3_665 ?
N3 Cd1 Cl2 92.38(7) . 3_665 ?
Cl2 Cd1 Cl2 79.84(3) . 3_665 ?
Cl1 Cd1 Cl2 167.82(2) . 3_665 ?
Cd1 Cl2 Cd1 100.16(3) . 3_665 ?
C9 N1 C1 106.0(2) . . ?
C9 N1 Cd1 129.2(2) . . ?
C1 N1 Cd1 124.8(2) . . ?
C8 C1 N1 108.6(3) . . ?
C8 C1 C2 120.3(3) . . ?
N1 C1 C2 131.1(3) . . ?
C3 C2 C1 118.4(3) . . ?
C2 C3 C6 120.3(3) . . ?
C2 C3 C4 119.1(4) . . ?
C6 C3 C4 120.5(3) . . ?
C7 C6 C3 121.2(3) . . ?
C7 C6 C5 118.1(4) . . ?
C3 C6 C5 120.7(4) . . ?
C6 C7 C8 117.6(3) . . ?
N2 C8 C7 132.1(3) . . ?
N2 C8 C1 105.7(3) . . ?
C7 C8 C1 122.1(3) . . ?
C9 N2 C8 107.9(3) . . ?
N1 C9 N2 111.8(3) . . ?
N1 C9 C10 126.6(3) . . ?
N2 C9 C10 121.6(3) . . ?
C9 C10 S1 113.0(2) . . ?
C10 S1 C11 100.72(14) . . ?
C12 C11 S1 112.3(2) . . ?
N3 C12 N4 111.3(3) . . ?
N3 C12 C11 125.6(3) . . ?
N4 C12 C11 123.0(3) . . ?
C12 N4 C13 108.4(2) . . ?
N4 C13 C14 132.2(3) . . ?
N4 C13 C18 105.5(3) . . ?
C14 C13 C18 122.2(3) . . ?
C15 C14 C13 116.6(3) . . ?
C14 C15 C16 121.8(3) . . ?
C17 C16 C15 121.2(3) . . ?
C16 C17 C18 118.0(3) . . ?
C17 C18 C13 120.2(3) . . ?
C17 C18 N3 131.3(3) . . ?
C13 C18 N3 108.5(3) . . ?
C12 N3 C18 106.2(2) . . ?
C12 N3 Cd1 127.6(2) . . ?
C18 N3 Cd1 125.4(2) . . ?

loop_
_geom_bond_atom_site_label_1
_geom_bond_atom_site_label_2
_geom_bond_distance
_geom_bond_site_symmetry_2
_geom_bond_publ_flag
Cd1 N1 2.230(2) . ?
Cd1 N3 2.248(2) . ?
Cd1 Cl2 2.4869(8) . ?
Cd1 Cl1 2.5618(8) . ?
Cd1 Cl2 2.8211(8) 3_665 ?
Cl2 Cd1 2.8211(8) 3_665 ?
N1 C9 1.323(4) . ?
N1 C1 1.395(4) . ?
C1 C8 1.392(4) . ?
C1 C2 1.396(4) . ?
C2 C3 1.388(5) . ?
C3 C6 1.421(5) . ?
C3 C4 1.503(5) . ?
C5 C6 1.506(5) . ?
C6 C7 1.380(5) . ?
C7 C8 1.390(4) . ?
C8 N2 1.379(4) . ?
N2 C9 1.345(4) . ?
C9 C10 1.481(4) . ?
C10 S1 1.818(3) . ?
S1 C11 1.820(3) . ?
C11 C12 1.481(4) . ?
C12 N3 1.325(4) . ?
C12 N4 1.352(4) . ?
N4 C13 1.375(4) . ?
C13 C14 1.394(4) . ?
C13 C18 1.398(4) . ?
C14 C15 1.373(5) . ?
C15 C16 1.403(5) . ?
C16 C17 1.377(5) . ?
C17 C18 1.388(4) . ?
C18 N3 1.398(4) . ?
